data_4061008
loop_
_publ_author_name
'Klein, David P.'
'Ellern, Arkady'
'Angelici, Robert J.'

_publ_section_title
;
 New Mechanism for the Intermolecular Hydroamination of Alkynes:
 Catalysis by Dinuclear Ruthenium Complexes with a Rigid Dicyclopentadienyl
 Ligand
;
_journal_coden_ASTM ORGND7
_journal_issue 24
_journal_name_full Organometallics
_journal_page_first 5662
_journal_page_last 5670
_journal_paper_doi 10.1021/om049377u
_journal_volume 23
_journal_year 2004
_chemical_formula_sum 'C25 H24 O3 Ru2 Si2'
_chemical_formula_weight 630.76
_space_group_IT_number 15
_symmetry_cell_setting monoclinic
_symmetry_space_group_name_Hall '-C 2yc'
_symmetry_space_group_name_H-M 'C 1 2/c 1'
_cell_angle_alpha 90.00
_cell_angle_beta 105.490(5)
_cell_angle_gamma 90.00
_cell_formula_units_Z 8
_cell_length_a 35.495(7)
_cell_length_b 8.7563(16)
_cell_length_c 15.913(3)
_cell_measurement_temperature 173(2)
_cell_volume 4766.2(15)
_diffrn_ambient_temperature 173(2)
_exptl_crystal_density_diffrn 1.758
_cod_depositor_comments
;
The following automatic conversions were performed:
'_symmetry_cell_setting' value 'Monoclinic' changed to 'monoclinic'
according to '/home/saulius/struct/CIF-dictionaries/cif_core.dic'
dictionary named 'cif_core.dic' version 2.4.1 from 2010-06-29.

Automatic conversion script
Id: cif_fix_enum 1527 2010-12-29 10:47:43Z saulius 
;
_cod_original_sg_symbol_H-M 'C 2/c'
_cod_database_code 4061008

loop_
_symmetry_equiv_pos_as_xyz
'x, y, z'
'-x, y, -z+1/2'
'x+1/2, y+1/2, z'
'-x+1/2, y+1/2, -z+1/2'
'-x, -y, -z'
'x, -y, z-1/2'
'-x+1/2, -y+1/2, -z'
'x+1/2, -y+1/2, z-1/2'

loop_
_atom_site_label
_atom_site_type_symbol
_atom_site_fract_x
_atom_site_fract_y
_atom_site_fract_z
_atom_site_U_iso_or_equiv
_atom_site_adp_type
_atom_site_occupancy
_atom_site_symmetry_multiplicity
_atom_site_calc_flag
_atom_site_refinement_flags
_atom_site_disorder_assembly
_atom_site_disorder_group
Ru1 Ru 0.078047(6) 0.93851(2) 0.372036(13) 0.02049(7) Uani 1 1 d . . .
Ru2 Ru 0.132474(6) 0.72942(2) 0.347089(13) 0.01838(7) Uani 1 1 d . . .
Si1 Si 0.14146(2) 0.80329(9) 0.57138(5) 0.02565(16) Uani 1 1 d . . .
Si2 Si 0.06588(2) 0.56653(8) 0.45239(5) 0.02473(16) Uani 1 1 d . . .
C1 C 0.18141(8) 0.6323(3) 0.45806(17) 0.0263(6) Uani 1 1 d . . .
H1 H 0.2078 0.6792 0.4816 0.032 Uiso 1 1 calc R . .
C2 C 0.17133(9) 0.5260(3) 0.38913(19) 0.0290(6) Uani 1 1 d . . .
H2 H 0.1896 0.4822 0.3573 0.035 Uiso 1 1 calc R . .
C3 C 0.13196(9) 0.4778(3) 0.38014(18) 0.0276(6) Uani 1 1 d . . .
H3 H 0.1179 0.3956 0.3403 0.033 Uiso 1 1 calc R . .
C4 C 0.11723(8) 0.5597(3) 0.44098(18) 0.0242(6) Uani 1 1 d . . .
C5 C 0.14832(8) 0.6584(3) 0.49082(17) 0.0237(5) Uani 1 1 d . . .
C6 C 0.18031(9) 0.9514(4) 0.5899(2) 0.0369(7) Uani 1 1 d . . .
H6A H 0.2058 0.9039 0.6152 0.055 Uiso 1 1 calc R . .
H6B H 0.1754 1.0291 0.6300 0.055 Uiso 1 1 calc R . .
H6C H 0.1802 0.9995 0.5342 0.055 Uiso 1 1 calc R . .
C7 C 0.14078(9) 0.7151(4) 0.67808(19) 0.0366(7) Uani 1 1 d . . .
H7A H 0.1635 0.6481 0.6981 0.055 Uiso 1 1 calc R . .
H7B H 0.1168 0.6553 0.6707 0.055 Uiso 1 1 calc R . .
H7C H 0.1417 0.7958 0.7213 0.055 Uiso 1 1 calc R . .
C8 C 0.03126(10) 0.4804(4) 0.3557(2) 0.0360(7) Uani 1 1 d . . .
H8A H 0.0298 0.3699 0.3643 0.054 Uiso 1 1 calc R . .
H8B H 0.0404 0.5001 0.3037 0.054 Uiso 1 1 calc R . .
H8C H 0.0053 0.5256 0.3478 0.054 Uiso 1 1 calc R . .
C9 C 0.06053(10) 0.4668(4) 0.5521(2) 0.0392(7) Uani 1 1 d . . .
H9A H 0.0333 0.4735 0.5547 0.059 Uiso 1 1 calc R . .
H9B H 0.0776 0.5152 0.6039 0.059 Uiso 1 1 calc R . .
H9C H 0.0679 0.3592 0.5500 0.059 Uiso 1 1 calc R . .
C10 C 0.05980(8) 0.7780(3) 0.46526(18) 0.0238(5) Uani 1 1 d . . .
C11 C 0.02728(8) 0.8734(3) 0.42665(18) 0.0263(6) Uani 1 1 d . . .
H11 H 0.0009 0.8379 0.3920 0.032 Uiso 1 1 calc R . .
C12 C 0.03822(8) 1.0277(3) 0.4502(2) 0.0296(6) Uani 1 1 d . . .
H12 H 0.0207 1.1188 0.4352 0.035 Uiso 1 1 calc R . .
C13 C 0.07683(9) 1.0275(3) 0.50588(19) 0.0300(6) Uani 1 1 d . . .
H13 H 0.0913 1.1191 0.5356 0.036 Uiso 1 1 calc R . .
C14 C 0.09121(8) 0.8744(3) 0.51494(17) 0.0259(5) Uani 1 1 d . . .
C15 C 0.05913(9) 1.0610(3) 0.2739(2) 0.0300(6) Uani 1 1 d . . .
C16 C 0.07505(8) 0.7752(3) 0.28207(18) 0.0226(5) Uani 1 1 d . . .
C17 C 0.13111(8) 1.0428(3) 0.37517(19) 0.0269(6) Uani 1 1 d . . .
H17 H 0.1358 1.1489 0.3857 0.032 Uiso 1 1 calc R . .
C18 C 0.15752(8) 0.9487(3) 0.36123(18) 0.0234(5) Uani 1 1 d . . .
C19 C 0.19818(8) 0.9851(3) 0.35937(18) 0.0275(6) Uani 1 1 d . . .
C20 C 0.21463(10) 1.1265(4) 0.3909(2) 0.0390(7) Uani 1 1 d . . .
H20 H 0.2001 1.1954 0.4161 0.047 Uiso 1 1 calc R . .
C21 C 0.25169(10) 1.1676(4) 0.3860(3) 0.0499(9) Uani 1 1 d . . .
H21 H 0.2623 1.2640 0.4076 0.060 Uiso 1 1 calc R . .
C22 C 0.27335(10) 1.0676(5) 0.3496(3) 0.0482(10) Uani 1 1 d . . .
H22 H 0.2987 1.0957 0.3457 0.058 Uiso 1 1 calc R . .
C23 C 0.25791(9) 0.9274(4) 0.3192(2) 0.0435(8) Uani 1 1 d . . .
H23 H 0.2727 0.8588 0.2944 0.052 Uiso 1 1 calc R . .
C24 C 0.22085(8) 0.8859(4) 0.3246(2) 0.0339(6) Uani 1 1 d . . .
H24 H 0.2108 0.7882 0.3043 0.041 Uiso 1 1 calc R . .
C25 C 0.13651(8) 0.7416(3) 0.23393(19) 0.0248(6) Uani 1 1 d . . .
O1 O 0.04706(8) 1.1356(3) 0.21384(17) 0.0493(6) Uani 1 1 d . . .
O2 O 0.05224(6) 0.7236(2) 0.22119(14) 0.0315(5) Uani 1 1 d . . .
O3 O 0.13845(6) 0.7457(3) 0.16312(14) 0.0356(5) Uani 1 1 d . . .

loop_
_atom_site_aniso_label
_atom_site_aniso_U_11
_atom_site_aniso_U_22
_atom_site_aniso_U_33
_atom_site_aniso_U_23
_atom_site_aniso_U_13
_atom_site_aniso_U_12
Ru1 0.01963(11) 0.02011(11) 0.02168(11) 0.00018(7) 0.00543(8) 0.00369(7)
Ru2 0.01894(11) 0.01945(11) 0.01742(11) 0.00105(7) 0.00601(8) 0.00260(7)
Si1 0.0244(4) 0.0335(4) 0.0182(3) -0.0021(3) 0.0043(3) 0.0052(3)
Si2 0.0269(4) 0.0250(4) 0.0244(4) 0.0039(3) 0.0105(3) 0.0009(3)
C1 0.0244(13) 0.0309(14) 0.0226(13) 0.0076(10) 0.0045(10) 0.0095(11)
C2 0.0318(15) 0.0291(13) 0.0290(14) 0.0056(11) 0.0135(12) 0.0122(12)
C3 0.0355(15) 0.0247(13) 0.0246(13) 0.0029(10) 0.0116(11) 0.0063(12)
C4 0.0304(14) 0.0193(12) 0.0244(13) 0.0053(9) 0.0100(11) 0.0039(10)
C5 0.0254(13) 0.0274(13) 0.0183(12) 0.0058(10) 0.0056(10) 0.0069(11)
C6 0.0302(16) 0.0452(18) 0.0316(16) -0.0095(13) 0.0019(13) -0.0014(13)
C7 0.0330(16) 0.057(2) 0.0194(14) 0.0028(13) 0.0063(12) 0.0090(14)
C8 0.0356(16) 0.0363(16) 0.0364(16) -0.0001(13) 0.0102(13) -0.0079(13)
C9 0.0391(18) 0.0446(18) 0.0378(17) 0.0140(14) 0.0170(14) 0.0035(14)
C10 0.0271(14) 0.0277(13) 0.0200(13) 0.0007(10) 0.0122(10) 0.0032(11)
C11 0.0223(13) 0.0331(14) 0.0254(13) 0.0004(11) 0.0096(10) 0.0033(11)
C12 0.0279(14) 0.0329(14) 0.0308(15) -0.0032(11) 0.0129(12) 0.0085(12)
C13 0.0299(15) 0.0332(14) 0.0271(14) -0.0088(11) 0.0079(12) 0.0056(12)
C14 0.0261(13) 0.0318(14) 0.0205(12) -0.0019(10) 0.0076(10) 0.0035(11)
C15 0.0292(15) 0.0294(14) 0.0317(15) 0.0044(11) 0.0085(12) 0.0063(11)
C16 0.0236(13) 0.0245(12) 0.0216(13) 0.0015(10) 0.0092(10) 0.0028(10)
C17 0.0291(14) 0.0210(12) 0.0302(14) 0.0007(10) 0.0073(11) -0.0036(11)
C18 0.0235(13) 0.0233(12) 0.0224(13) 0.0033(9) 0.0042(10) -0.0010(10)
C19 0.0227(13) 0.0327(14) 0.0249(13) 0.0089(11) 0.0027(11) -0.0008(11)
C20 0.0320(16) 0.0339(16) 0.0478(19) 0.0061(14) 0.0051(14) -0.0048(13)
C21 0.0373(19) 0.045(2) 0.060(2) 0.0117(17) 0.0013(16) -0.0165(16)
C22 0.0225(15) 0.068(2) 0.052(2) 0.0222(18) 0.0066(14) -0.0077(16)
C23 0.0247(15) 0.065(2) 0.0411(19) 0.0099(16) 0.0090(13) 0.0030(15)
C24 0.0238(14) 0.0420(16) 0.0338(16) 0.0031(13) 0.0042(12) 0.0004(13)
C25 0.0178(12) 0.0278(13) 0.0286(15) 0.0019(10) 0.0057(10) 0.0022(10)
O1 0.0508(15) 0.0475(14) 0.0467(14) 0.0210(12) 0.0080(11) 0.0136(12)
O2 0.0250(10) 0.0407(11) 0.0265(11) -0.0068(8) 0.0027(8) 0.0007(9)
O3 0.0325(12) 0.0560(14) 0.0200(10) 0.0038(9) 0.0097(9) 0.0016(10)

loop_
_geom_bond_atom_site_label_1
_geom_bond_atom_site_label_2
_geom_bond_distance
_geom_bond_site_symmetry_2
_geom_bond_publ_flag
Ru1 C15 1.865(3) . ?
Ru1 C16 2.006(3) . ?
Ru1 C17 2.082(3) . ?
Ru1 C12 2.257(3) . ?
Ru1 C10 2.260(3) . ?
Ru1 C14 2.266(3) . ?
Ru1 C11 2.273(3) . ?
Ru1 C13 2.279(3) . ?
Ru1 Ru2 2.7661(4) . ?
Ru2 C25 1.847(3) . ?
Ru2 C16 2.064(3) . ?
Ru2 C18 2.103(3) . ?
Ru2 C2 2.243(3) . ?
Ru2 C3 2.267(3) . ?
Ru2 C4 2.273(3) . ?
Ru2 C1 2.285(3) . ?
Ru2 C5 2.291(3) . ?
Si1 C6 1.858(3) . ?
Si1 C5 1.865(3) . ?
Si1 C7 1.871(3) . ?
Si1 C14 1.876(3) . ?
Si2 C8 1.854(3) . ?
Si2 C9 1.865(3) . ?
Si2 C4 1.880(3) . ?
Si2 C10 1.882(3) . ?
C1 C2 1.410(4) . ?
C1 C5 1.425(4) . ?
C2 C3 1.430(4) . ?
C3 C4 1.413(4) . ?
C4 C5 1.458(4) . ?
C10 C11 1.424(4) . ?
C10 C14 1.453(4) . ?
C11 C12 1.428(4) . ?
C12 C13 1.419(4) . ?
C13 C14 1.428(4) . ?
C15 O1 1.142(4) . ?
C16 O2 1.174(3) . ?
C17 C18 1.311(4) . ?
C18 C19 1.486(4) . ?
C19 C24 1.395(5) . ?
C19 C20 1.404(4) . ?
C20 C21 1.386(5) . ?
C21 C22 1.390(6) . ?
C22 C23 1.378(5) . ?
C23 C24 1.390(4) . ?
C25 O3 1.148(4) . ?
